data_4324396
loop_
_publ_author_name
'Melissa V. Werrett'
'Daniel Chartrand'
'Julian D. Gale'
'Garry S. Hanan'
'Jonathan G. MacLellan'
'Massimiliano Massi'
'Sara Muzzioli'
'Paolo Raiteri'
'Brian W. Skelton'
'Morry Silberstein'
'Stefano Stagni'

_publ_contact_author_address
;
 Chemistry, 
School of Biomedical, Biomolecular and Chemical Science, 
M313, University of Western Australia, 
Perth, WA 6009,
 Australia
;
_publ_contact_author_email brian.skelton@uwa.edu.au
_publ_contact_author_fax (+61)_08_6488_1118
_publ_contact_author_name 'Skelton, B. W.'
_publ_contact_author_phone (+61)_08_6488_7107
_publ_section_title
;
 Synthesis, Structural, and Photophysical Investigation of Diimine
 Triscarbonyl Re(I) Tetrazolato Complexes.
;
_journal_name_full 'Inorganic Chemistry'
_journal_page_first 1229
_journal_page_last 1241
_journal_paper_doi 10.1021/ic1015516
_journal_volume 50
_journal_year 2011
_chemical_formula_moiety 'C24 H15 N6 O5 Re'
_chemical_formula_sum 'C24 H15 N6 O5 Re'
_chemical_formula_weight 653.62
_chemical_name_systematic
;
 ?
;
_space_group_IT_number 14
_symmetry_cell_setting monoclinic
_symmetry_space_group_name_Hall '-P 2ybc'
_symmetry_space_group_name_H-M 'P 1 21/c 1'
_atom_sites_solution_hydrogens geom
_atom_sites_solution_primary direct
_atom_sites_solution_secondary difmap
_audit_creation_date 2010-03-30T11:31:28-00:00
_audit_creation_method 'WinGX routine CIF_UPDATE'
_cell_angle_alpha 90
_cell_angle_beta 102.071(3)
_cell_angle_gamma 90
_cell_formula_units_Z 8
_cell_length_a 15.2843(4)
_cell_length_b 19.4828(4)
_cell_length_c 15.8578(3)
_cell_measurement_reflns_used 10908
_cell_measurement_temperature 100(2)
_cell_measurement_theta_max 32.5984
_cell_measurement_theta_min 3.7576
_cell_volume 4617.74(18)
_computing_cell_refinement
;
        CrysAlisPro, Oxford Diffraction Ltd.,
        Version 1.171.33.48 (release 15-09-2009 CrysAlis171 .NET)
        (compiled Sep 15 2009,11:49:04)
;
_computing_data_collection
;
        CrysAlisPro, Oxford Diffraction Ltd.,
        Version 1.171.33.48 (release 15-09-2009 CrysAlis171 .NET)
        (compiled Sep 15 2009,11:49:04)
;
_computing_data_reduction
;
        CrysAlisPro, Oxford Diffraction Ltd.,
        Version 1.171.33.48 (release 15-09-2009 CrysAlis171 .NET)
        (compiled Sep 15 2009,11:49:04)
;
_computing_molecular_graphics 'OrtepII (Johnson, C. K. (1976)'
_computing_publication_material 'WinGX Farrugia, L. J. (1999)'
_computing_structure_refinement 'SHELXL-97 (Sheldrick, 2008)'
_diffrn_ambient_temperature 100(2)
_diffrn_detector_area_resol_mean 10.4738
_diffrn_measured_fraction_theta_full 0.998
_diffrn_measured_fraction_theta_max 0.998
_diffrn_measurement_device_type 'Oxford Diffraction Gemini, Ruby,'
_diffrn_measurement_method '\w scans'
_diffrn_orient_matrix_UB_11 0.0040317118
_diffrn_orient_matrix_UB_12 -0.003433017
_diffrn_orient_matrix_UB_13 0.0451626404
_diffrn_orient_matrix_UB_21 -0.0028338456
_diffrn_orient_matrix_UB_22 0.0361830054
_diffrn_orient_matrix_UB_23 0.00390873
_diffrn_orient_matrix_UB_31 -0.0472101888
_diffrn_orient_matrix_UB_32 -0.0024875692
_diffrn_orient_matrix_UB_33 -0.0059708548
_diffrn_radiation_monochromator graphite
_diffrn_radiation_type MoK\a
_diffrn_radiation_wavelength 0.71073
_diffrn_reflns_av_R_equivalents 0.0764
_diffrn_reflns_av_unetI/netI 0.1317
_diffrn_reflns_limit_h_max 21
_diffrn_reflns_limit_h_min -21
_diffrn_reflns_limit_k_max 27
_diffrn_reflns_limit_k_min -24
_diffrn_reflns_limit_l_max 22
_diffrn_reflns_limit_l_min -22
_diffrn_reflns_number 47138
_diffrn_reflns_theta_full 30
_diffrn_reflns_theta_max 30
_diffrn_reflns_theta_min 3.77
_exptl_absorpt_coefficient_mu 5.313
_exptl_absorpt_correction_T_max 0.883
_exptl_absorpt_correction_T_min 0.412
_exptl_absorpt_correction_type analytical
_exptl_absorpt_process_details
;
        CrysAlisPro, Oxford Diffraction Ltd.,
        Version 1.171.33.48 (release 15-09-2009 CrysAlis171 .NET)
        (compiled Sep 15 2009,11:49:04)
Analytical numeric absorption correction using a multifaceted crystal
                        model based on expressions derived by R.C. Clark & J.S.
        (Clark, R. C. & Reid, J. S. (1995). Acta Cryst. A51, 887-897)
;
_exptl_crystal_colour yellow
_exptl_crystal_density_diffrn 1.88
_exptl_crystal_description plate
_exptl_crystal_F_000 2528
_exptl_crystal_size_max 0.35
_exptl_crystal_size_mid 0.19
_exptl_crystal_size_min 0.02
_refine_diff_density_max 6.579
_refine_diff_density_min -1.892
_refine_diff_density_rms 0.186
_refine_ls_extinction_method none
_refine_ls_goodness_of_fit_ref 0.786
_refine_ls_hydrogen_treatment constr
_refine_ls_matrix_type full
_refine_ls_number_parameters 651
_refine_ls_number_reflns 13451
_refine_ls_number_restraints 0
_refine_ls_restrained_S_all 0.786
_refine_ls_R_factor_all 0.092
_refine_ls_R_factor_gt 0.0406
_refine_ls_shift/su_max 0.001
_refine_ls_shift/su_mean 0
_refine_ls_structure_factor_coef Fsqd
_refine_ls_weighting_details 'calc w=1/[\s^2^(Fo^2^)+(0.0282P)^2^] where P=(Fo^2^+2Fc^2^)/3'
_refine_ls_weighting_scheme calc
_refine_ls_wR_factor_gt 0.0685
_refine_ls_wR_factor_ref 0.0743
_reflns_number_gt 7429
_reflns_number_total 13451
_reflns_threshold_expression I>2\s(I)
_cod_data_source_file ic1015516_si_002_8.cif
_cod_data_source_block mxm4
_cod_original_sg_symbol_Hall -P_2ybc
_cod_database_code 4324396

loop_
_symmetry_equiv_pos_as_xyz
'x, y, z'
'-x, y+1/2, -z+1/2'
'-x, -y, -z'
'x, -y-1/2, z-1/2'

loop_
_atom_site_label
_atom_site_type_symbol
_atom_site_fract_x
_atom_site_fract_y
_atom_site_fract_z
_atom_site_U_iso_or_equiv
_atom_site_adp_type
_atom_site_occupancy
_atom_site_symmetry_multiplicity
_atom_site_calc_flag
_atom_site_refinement_flags
Re1 Re 1.012837(13) 0.144749(10) 0.422862(13) 0.01445(6) Uani 1 1 d .
Re2 Re 0.543435(13) 0.152144(11) 0.424100(13) 0.01752(6) Uani 1 1 d .
C11 C 0.9437(4) 0.0821(3) 0.4760(4) 0.0211(13) Uani 1 1 d .
O11 O 0.8999(3) 0.0454(2) 0.5080(3) 0.0305(10) Uani 1 1 d .
C12 C 1.0351(3) 0.0712(3) 0.3490(4) 0.0172(12) Uani 1 1 d .
O12 O 1.0487(2) 0.02626(19) 0.3063(3) 0.0253(9) Uani 1 1 d .
C13 C 1.1186(4) 0.1170(3) 0.5050(4) 0.0277(14) Uani 1 1 d .
O13 O 1.1819(3) 0.1005(2) 0.5539(3) 0.0412(12) Uani 1 1 d .
N111 N 1.0715(3) 0.2268(2) 0.3602(3) 0.0168(10) Uani 1 1 d .
C112 C 1.0132(4) 0.2628(3) 0.3007(3) 0.0166(12) Uani 1 1 d .
C113 C 1.0393(4) 0.3204(3) 0.2565(4) 0.0203(13) Uani 1 1 d .
C114 C 1.1288(4) 0.3395(3) 0.2773(4) 0.0248(13) Uani 1 1 d .
H114 H 1.1494 0.3769 0.2482 0.03 Uiso 1 1 calc R
C115 C 1.1872(4) 0.3046(3) 0.3395(4) 0.0249(13) Uani 1 1 d .
H115 H 1.248 0.3186 0.3551 0.03 Uiso 1 1 calc R
C116 C 1.1574(3) 0.2482(3) 0.3801(4) 0.0210(12) Uani 1 1 d .
H116 H 1.1989 0.2243 0.423 0.025 Uiso 1 1 calc R
C117 C 0.9721(4) 0.3539(3) 0.1938(4) 0.0266(13) Uani 1 1 d .
H117 H 0.9886 0.3921 0.1633 0.032 Uiso 1 1 calc R
N121 N 0.9011(3) 0.1850(2) 0.3270(3) 0.0155(10) Uani 1 1 d .
C122 C 0.9211(3) 0.2407(3) 0.2824(3) 0.0158(11) Uani 1 1 d .
C123 C 0.8579(4) 0.2750(3) 0.2195(3) 0.0211(12) Uani 1 1 d .
C124 C 0.7707(4) 0.2487(3) 0.2028(4) 0.0239(13) Uani 1 1 d .
H124 H 0.7252 0.2701 0.161 0.029 Uiso 1 1 calc R
C125 C 0.7513(4) 0.1922(3) 0.2469(4) 0.0248(13) Uani 1 1 d .
H125 H 0.6923 0.1739 0.2349 0.03 Uiso 1 1 calc R
C126 C 0.8173(3) 0.1613(3) 0.3091(3) 0.0225(12) Uani 1 1 d .
H126 H 0.8024 0.1225 0.3396 0.027 Uiso 1 1 calc R
C127 C 0.8856(4) 0.3329(3) 0.1764(4) 0.0241(13) Uani 1 1 d .
H127 H 0.8427 0.357 0.135 0.029 Uiso 1 1 calc R
N11 N 0.9155(3) 0.2659(2) 0.4959(3) 0.0138(9) Uani 1 1 d .
N12 N 0.9903(3) 0.2297(2) 0.5027(3) 0.0134(9) Uani 1 1 d .
N13 N 1.0553(3) 0.2542(2) 0.5659(3) 0.0191(10) Uani 1 1 d .
N14 N 1.0215(3) 0.3069(2) 0.6020(3) 0.0174(10) Uani 1 1 d .
C15 C 0.9366(3) 0.3130(2) 0.5584(3) 0.0147(11) Uani 1 1 d .
C151 C 0.8724(3) 0.3644(2) 0.5754(3) 0.0138(11) Uani 1 1 d .
C152 C 0.7817(3) 0.3606(3) 0.5360(4) 0.0223(12) Uani 1 1 d .
H152 H 0.7612 0.3245 0.4966 0.027 Uiso 1 1 calc R
C153 C 0.7217(3) 0.4085(3) 0.5535(3) 0.0186(12) Uani 1 1 d .
H153 H 0.6604 0.4052 0.5259 0.022 Uiso 1 1 calc R
C154 C 0.7504(3) 0.4621(3) 0.6119(4) 0.0186(12) Uani 1 1 d .
C155 C 0.8412(3) 0.4660(3) 0.6515(4) 0.0197(12) Uani 1 1 d .
H155 H 0.8619 0.5021 0.6909 0.024 Uiso 1 1 calc R
C156 C 0.9007(3) 0.4178(3) 0.6334(4) 0.0185(12) Uani 1 1 d .
H156 H 0.962 0.4209 0.661 0.022 Uiso 1 1 calc R
C157 C 0.6883(4) 0.5151(3) 0.6334(4) 0.0198(12) Uani 1 1 d .
O157 O 0.7101(2) 0.55838(19) 0.6876(3) 0.0248(9) Uani 1 1 d .
O158 O 0.6062(2) 0.50930(18) 0.5845(2) 0.0210(9) Uani 1 1 d .
C158 C 0.5434(3) 0.5603(3) 0.6019(4) 0.0225(13) Uani 1 1 d .
H15A H 0.5327 0.5535 0.6601 0.034 Uiso 1 1 calc R
H15B H 0.4868 0.5557 0.5597 0.034 Uiso 1 1 calc R
H15C H 0.5681 0.6063 0.5975 0.034 Uiso 1 1 calc R
C21 C 0.5475(4) 0.0855(3) 0.5132(4) 0.0268(14) Uani 1 1 d .
O21 O 0.5499(3) 0.0469(2) 0.5700(3) 0.0384(11) Uani 1 1 d .
C22 C 0.5731(4) 0.0814(3) 0.3503(4) 0.0278(14) Uani 1 1 d .
O22 O 0.5914(3) 0.0375(2) 0.3086(3) 0.0422(12) Uani 1 1 d .
C23 C 0.6699(4) 0.1643(3) 0.4686(4) 0.0254(13) Uani 1 1 d .
O23 O 0.7457(3) 0.1702(2) 0.4938(3) 0.0388(11) Uani 1 1 d .
N211 N 0.5300(3) 0.2360(2) 0.3313(3) 0.0198(11) Uani 1 1 d .
C212 C 0.4456(4) 0.2439(3) 0.2822(3) 0.0192(12) Uani 1 1 d .
C213 C 0.4232(4) 0.2970(3) 0.2216(4) 0.0248(13) Uani 1 1 d .
C214 C 0.4892(4) 0.3447(3) 0.2117(4) 0.0295(14) Uani 1 1 d .
H214 H 0.4762 0.3814 0.1717 0.035 Uiso 1 1 calc R
C215 C 0.5742(4) 0.3362(3) 0.2624(4) 0.0250(13) Uani 1 1 d .
H215 H 0.6201 0.3678 0.2576 0.03 Uiso 1 1 calc R
C216 C 0.5929(4) 0.2816(3) 0.3206(4) 0.0270(14) Uani 1 1 d .
H216 H 0.652 0.2765 0.3537 0.032 Uiso 1 1 calc R
C217 C 0.3343(4) 0.3004(3) 0.1710(4) 0.0303(15) Uani 1 1 d .
H217 H 0.3181 0.3362 0.13 0.036 Uiso 1 1 calc R
N221 N 0.4035(3) 0.1485(2) 0.3582(3) 0.0194(9) Uani 1 1 d .
C222 C 0.3797(3) 0.1958(3) 0.2953(3) 0.0202(12) Uani 1 1 d .
C223 C 0.2923(4) 0.1990(3) 0.2427(4) 0.0253(14) Uani 1 1 d .
C224 C 0.2314(3) 0.1494(3) 0.2562(4) 0.0292(14) Uani 1 1 d .
H224 H 0.1724 0.1492 0.2221 0.035 Uiso 1 1 calc R
C225 C 0.2568(4) 0.1003(3) 0.3196(4) 0.0288(14) Uani 1 1 d .
H225 H 0.2157 0.0658 0.3283 0.035 Uiso 1 1 calc R
C226 C 0.3430(4) 0.1016(3) 0.3709(4) 0.0247(13) Uani 1 1 d .
H226 H 0.3593 0.0686 0.4156 0.03 Uiso 1 1 calc R
C227 C 0.2727(4) 0.2524(3) 0.1813(4) 0.0288(15) Uani 1 1 d .
H227 H 0.2144 0.2549 0.1459 0.035 Uiso 1 1 calc R
N21 N 0.4327(3) 0.2686(2) 0.4979(3) 0.0192(10) Uani 1 1 d .
N22 N 0.5099(3) 0.2331(2) 0.5068(3) 0.0166(10) Uani 1 1 d .
N23 N 0.5717(3) 0.2571(2) 0.5717(3) 0.0200(11) Uani 1 1 d .
N24 N 0.5353(3) 0.3085(2) 0.6077(3) 0.0196(11) Uani 1 1 d .
C25 C 0.4519(4) 0.3148(3) 0.5619(3) 0.0172(12) Uani 1 1 d .
C251 C 0.3885(3) 0.3667(2) 0.5802(3) 0.0171(12) Uani 1 1 d .
C252 C 0.2987(3) 0.3645(3) 0.5397(3) 0.0199(12) Uani 1 1 d .
H252 H 0.2775 0.3284 0.5004 0.024 Uiso 1 1 calc R
C253 C 0.2400(3) 0.4143(3) 0.5559(4) 0.0217(13) Uani 1 1 d .
H253 H 0.1789 0.4125 0.5271 0.026 Uiso 1 1 calc R
C254 C 0.2694(4) 0.4667(3) 0.6138(3) 0.0198(12) Uani 1 1 d .
C255 C 0.3595(4) 0.4687(3) 0.6549(4) 0.0210(13) Uani 1 1 d .
H255 H 0.3804 0.5045 0.6947 0.025 Uiso 1 1 calc R
C256 C 0.4181(3) 0.4198(2) 0.6387(4) 0.0184(12) Uani 1 1 d .
H256 H 0.4792 0.4219 0.6672 0.022 Uiso 1 1 calc R
C257 C 0.2086(4) 0.5213(3) 0.6348(4) 0.0225(13) Uani 1 1 d .
O257 O 0.2314(2) 0.5663(2) 0.6866(3) 0.0317(10) Uani 1 1 d .
O258 O 0.1245(2) 0.51314(18) 0.5903(3) 0.0245(9) Uani 1 1 d .
C258 C 0.0599(4) 0.5639(3) 0.6076(4) 0.0312(15) Uani 1 1 d .
H25A H 0.0525 0.5589 0.6672 0.047 Uiso 1 1 calc R
H25B H 0.0022 0.5565 0.568 0.047 Uiso 1 1 calc R
H25C H 0.0816 0.6101 0.5991 0.047 Uiso 1 1 calc R

loop_
_atom_site_aniso_label
_atom_site_aniso_U_11
_atom_site_aniso_U_22
_atom_site_aniso_U_33
_atom_site_aniso_U_23
_atom_site_aniso_U_13
_atom_site_aniso_U_12
Re1 0.01591(11) 0.01170(10) 0.01428(11) -0.00112(10) -0.00021(8) 0.00187(9)
Re2 0.01841(12) 0.01699(11) 0.01612(12) -0.00135(10) 0.00123(9) 0.00495(10)
C11 0.029(3) 0.015(3) 0.016(3) -0.009(2) -0.003(2) 0.003(2)
O11 0.038(2) 0.025(2) 0.031(3) 0.0081(19) 0.011(2) -0.0062(19)
C12 0.014(3) 0.016(3) 0.019(3) 0.004(2) -0.003(2) -0.003(2)
O12 0.033(2) 0.017(2) 0.024(2) -0.0074(18) 0.0017(18) 0.0058(17)
C13 0.038(4) 0.012(3) 0.025(3) -0.003(2) -0.011(3) 0.001(3)
O13 0.039(3) 0.024(2) 0.047(3) 0.002(2) -0.022(2) 0.0022(19)
N111 0.015(2) 0.021(2) 0.018(3) -0.0001(19) 0.0091(19) 0.0038(19)
C112 0.024(3) 0.012(3) 0.015(3) -0.005(2) 0.006(2) 0.003(2)
C113 0.028(3) 0.015(3) 0.019(3) -0.007(2) 0.009(3) 0.003(2)
C114 0.038(3) 0.021(3) 0.020(3) -0.004(2) 0.015(3) -0.010(3)
C115 0.033(3) 0.023(3) 0.019(3) -0.010(3) 0.007(3) -0.012(3)
C116 0.016(3) 0.024(3) 0.023(3) -0.009(2) 0.004(2) -0.002(2)
C117 0.040(3) 0.016(3) 0.025(3) 0.000(3) 0.008(3) 0.001(3)
N121 0.012(2) 0.017(2) 0.016(2) -0.0090(19) 0.0012(18) -0.0022(18)
C122 0.021(3) 0.014(3) 0.014(3) -0.002(2) 0.005(2) 0.001(2)
C123 0.030(3) 0.019(3) 0.015(3) -0.005(2) 0.007(2) 0.002(2)
C124 0.021(3) 0.027(3) 0.021(3) -0.006(3) -0.002(2) 0.011(3)
C125 0.017(3) 0.039(3) 0.017(3) -0.007(3) 0.001(2) 0.006(3)
C126 0.027(3) 0.022(3) 0.017(3) -0.005(2) 0.002(2) 0.003(2)
C127 0.031(3) 0.023(3) 0.016(3) 0.001(2) -0.001(2) 0.010(2)
N11 0.013(2) 0.012(2) 0.017(2) 0.0001(18) 0.0022(18) 0.0004(17)
N12 0.013(2) 0.014(2) 0.013(2) -0.0023(18) 0.0023(18) 0.0010(18)
N13 0.021(2) 0.018(2) 0.015(3) -0.004(2) -0.003(2) 0.0024(19)
N14 0.017(2) 0.017(2) 0.019(3) -0.004(2) 0.005(2) 0.0042(19)
C15 0.018(3) 0.012(3) 0.013(3) 0.004(2) 0.003(2) 0.000(2)
C151 0.018(3) 0.011(3) 0.013(3) 0.003(2) 0.005(2) 0.000(2)
C152 0.025(3) 0.015(3) 0.025(3) -0.007(3) 0.001(2) -0.006(2)
C153 0.014(3) 0.018(3) 0.024(3) -0.002(2) 0.003(2) -0.003(2)
C154 0.023(3) 0.015(3) 0.019(3) 0.000(2) 0.006(2) 0.000(2)
C155 0.021(3) 0.015(3) 0.024(3) -0.007(2) 0.005(2) -0.004(2)
C156 0.015(3) 0.023(3) 0.018(3) 0.001(2) 0.006(2) -0.005(2)
C157 0.019(3) 0.019(3) 0.026(3) 0.004(3) 0.013(2) -0.005(2)
O157 0.0162(19) 0.025(2) 0.034(3) -0.007(2) 0.0089(17) -0.0039(17)
O158 0.017(2) 0.022(2) 0.024(2) 0.0004(17) 0.0042(17) 0.0051(16)
C158 0.015(3) 0.024(3) 0.032(4) -0.001(3) 0.011(2) 0.004(2)
C21 0.032(3) 0.015(3) 0.030(4) -0.009(3) -0.001(3) 0.004(2)
O21 0.063(3) 0.029(2) 0.022(2) 0.007(2) 0.006(2) 0.007(2)
C22 0.032(4) 0.030(3) 0.019(3) -0.002(3) 0.001(3) 0.008(3)
O22 0.051(3) 0.044(3) 0.026(3) -0.012(2) -0.006(2) 0.029(2)
C23 0.023(3) 0.028(3) 0.023(3) 0.001(3) 0.001(3) 0.006(3)
O23 0.019(2) 0.062(3) 0.033(3) -0.003(2) -0.0016(19) 0.003(2)
N211 0.023(3) 0.015(2) 0.025(3) -0.009(2) 0.013(2) -0.001(2)
C212 0.030(3) 0.017(3) 0.011(3) -0.003(2) 0.005(2) 0.006(2)
C213 0.038(4) 0.022(3) 0.017(3) 0.000(2) 0.012(3) 0.013(3)
C214 0.043(4) 0.023(3) 0.027(3) 0.009(3) 0.019(3) 0.008(3)
C215 0.033(3) 0.020(3) 0.026(3) -0.002(3) 0.016(3) 0.002(3)
C216 0.019(3) 0.033(3) 0.030(4) -0.011(3) 0.008(3) -0.004(3)
C217 0.027(3) 0.044(4) 0.021(3) -0.006(3) 0.006(3) 0.013(3)
N221 0.017(2) 0.019(2) 0.023(2) -0.008(2) 0.0055(18) 0.000(2)
C222 0.015(3) 0.026(3) 0.018(3) -0.003(2) 0.000(2) 0.015(2)
C223 0.019(3) 0.033(3) 0.024(3) -0.009(3) 0.005(2) 0.014(3)
C224 0.015(3) 0.037(3) 0.036(3) -0.015(3) 0.006(2) 0.007(3)
C225 0.015(3) 0.030(3) 0.044(4) -0.010(3) 0.011(3) -0.004(3)
C226 0.026(3) 0.019(3) 0.031(4) 0.000(3) 0.008(3) -0.001(2)
C227 0.020(3) 0.038(4) 0.023(3) -0.007(3) -0.005(3) 0.016(3)
N21 0.021(3) 0.015(2) 0.022(3) -0.001(2) 0.006(2) -0.0008(19)
N22 0.018(2) 0.013(2) 0.017(3) -0.0002(19) 0.0004(19) -0.0012(18)
N23 0.019(2) 0.021(2) 0.019(3) -0.002(2) 0.002(2) 0.001(2)
N24 0.016(2) 0.022(2) 0.021(3) -0.002(2) 0.003(2) 0.001(2)
C25 0.022(3) 0.016(3) 0.014(3) -0.002(2) 0.004(2) -0.007(2)
C251 0.021(3) 0.014(3) 0.017(3) 0.005(2) 0.006(2) -0.002(2)
C252 0.027(3) 0.019(3) 0.012(3) -0.005(2) 0.000(2) -0.001(2)
C253 0.015(3) 0.026(3) 0.021(3) -0.001(3) -0.002(2) 0.003(2)
C254 0.033(3) 0.013(3) 0.016(3) 0.005(2) 0.012(2) -0.003(2)
C255 0.026(3) 0.018(3) 0.022(3) -0.006(2) 0.012(2) -0.011(2)
C256 0.019(3) 0.014(3) 0.022(3) -0.003(2) 0.005(2) -0.002(2)
C257 0.031(3) 0.016(3) 0.024(3) 0.005(3) 0.013(3) 0.000(2)
O257 0.032(2) 0.026(2) 0.038(3) -0.011(2) 0.010(2) 0.0038(19)
O258 0.024(2) 0.022(2) 0.031(3) -0.0007(18) 0.0114(18) 0.0090(17)
C258 0.028(3) 0.030(3) 0.040(4) -0.003(3) 0.016(3) 0.005(3)

loop_
_atom_type_symbol
_atom_type_description
_atom_type_scat_dispersion_real
_atom_type_scat_dispersion_imag
_atom_type_scat_source
C C 0.0033 0.0016 'International Tables Vol C Tables 4.2.6.8 and 6.1.1.4'
H H 0 0 'International Tables Vol C Tables 4.2.6.8 and 6.1.1.4'
N N 0.0061 0.0033 'International Tables Vol C Tables 4.2.6.8 and 6.1.1.4'
O O 0.0106 0.006 'International Tables Vol C Tables 4.2.6.8 and 6.1.1.4'
Re Re -1.0185 7.231 'International Tables Vol C Tables 4.2.6.8 and 6.1.1.4'

loop_
_exptl_crystal_face_index_h
_exptl_crystal_face_index_k
_exptl_crystal_face_index_l
_exptl_crystal_face_perp_dist
-1 0 0 0.0558
21 0 -10 0.1349
0 -3 -22 0.079
0 0 1 0.0859
0 0 -1 0.0787
0 -1 0 0.0092
0 1 0 0.0138
-15 -1 19 0.1105

loop_
_geom_angle_atom_site_label_1
_geom_angle_atom_site_label_2
_geom_angle_atom_site_label_3
_geom_angle
C11 Re1 C12 88.7(2)
C11 Re1 C13 89.2(2)
C12 Re1 C13 88.5(2)
C11 Re1 N12 93.40(19)
C12 Re1 N12 177.87(19)
C13 Re1 N12 91.9(2)
C11 Re1 N111 170.36(18)
C12 Re1 N111 97.29(19)
C13 Re1 N111 98.5(2)
N12 Re1 N111 80.58(16)
C11 Re1 N121 96.38(19)
C12 Re1 N121 93.17(18)
C13 Re1 N121 174.2(2)
N12 Re1 N121 86.31(15)
N111 Re1 N121 75.82(16)
C21 Re2 C22 89.3(2)
C21 Re2 C23 86.5(2)
C22 Re2 C23 88.0(2)
C21 Re2 N221 102.1(2)
C22 Re2 N221 91.0(2)
C23 Re2 N221 171.4(2)
C21 Re2 N211 173.1(2)
C22 Re2 N211 97.3(2)
C23 Re2 N211 95.8(2)
N221 Re2 N211 75.88(17)
C21 Re2 N22 91.3(2)
C22 Re2 N22 179.4(2)
C23 Re2 N22 92.0(2)
N221 Re2 N22 88.94(16)
N211 Re2 N22 82.12(16)
O11 C11 Re1 178.3(5)
O12 C12 Re1 178.6(5)
O13 C13 Re1 179.8(7)
C112 N111 C116 118.0(5)
C112 N111 Re1 115.2(3)
C116 N111 Re1 126.5(4)
N111 C112 C113 122.8(5)
N111 C112 C122 117.3(5)
C113 C112 C122 119.9(5)
C114 C113 C112 117.2(5)
C114 C113 C117 124.8(5)
C112 C113 C117 117.9(5)
C115 C114 C113 120.0(5)
C115 C114 H114 120
C113 C114 H114 120
C114 C115 C116 119.9(5)
C114 C115 H115 120.1
C116 C115 H115 120.1
N111 C116 C115 122.0(5)
N111 C116 H116 119
C115 C116 H116 119
C127 C117 C113 122.1(5)
C127 C117 H117 119
C113 C117 H117 119
C126 N121 C122 118.3(4)
C126 N121 Re1 126.9(4)
C122 N121 Re1 114.7(3)
N121 C122 C123 123.4(5)
N121 C122 C112 116.7(4)
C123 C122 C112 119.9(5)
C124 C123 C122 116.6(5)
C124 C123 C127 124.3(5)
C122 C123 C127 119.1(5)
C125 C124 C123 119.8(5)
C125 C124 H124 120.1
C123 C124 H124 120.1
C124 C125 C126 120.4(5)
C124 C125 H125 119.8
C126 C125 H125 119.8
N121 C126 C125 121.5(5)
N121 C126 H126 119.2
C125 C126 H126 119.2
C117 C127 C123 121.0(5)
C117 C127 H127 119.5
C123 C127 H127 119.5
N12 N11 C15 103.5(4)
N11 N12 N13 111.2(4)
N11 N12 Re1 126.9(3)
N13 N12 Re1 121.8(3)
N14 N13 N12 107.6(4)
N13 N14 C15 105.5(4)
N11 C15 N14 112.2(4)
N11 C15 C151 122.5(4)
N14 C15 C151 125.3(5)
C156 C151 C152 118.4(5)
C156 C151 C15 120.2(4)
C152 C151 C15 121.4(4)
C153 C152 C151 120.9(5)
C153 C152 H152 119.5
C151 C152 H152 119.5
C152 C153 C154 120.5(5)
C152 C153 H153 119.8
C154 C153 H153 119.8
C155 C154 C153 118.7(5)
C155 C154 C157 118.6(5)
C153 C154 C157 122.7(5)
C156 C155 C154 120.3(5)
C156 C155 H155 119.9
C154 C155 H155 119.9
C155 C156 C151 121.2(5)
C155 C156 H156 119.4
C151 C156 H156 119.4
O157 C157 O158 124.1(5)
O157 C157 C154 123.9(5)
O158 C157 C154 112.0(5)
C157 O158 C158 114.4(4)
O158 C158 H15A 109.5
O158 C158 H15B 109.5
H15A C158 H15B 109.5
O158 C158 H15C 109.5
H15A C158 H15C 109.5
H15B C158 H15C 109.5
O21 C21 Re2 177.3(5)
O22 C22 Re2 177.5(5)
O23 C23 Re2 178.3(5)
C216 N211 C212 117.8(5)
C216 N211 Re2 127.6(4)
C212 N211 Re2 114.4(3)
N211 C212 C213 122.6(5)
N211 C212 C222 117.0(5)
C213 C212 C222 120.4(5)
C212 C213 C214 119.0(5)
C212 C213 C217 119.1(6)
C214 C213 C217 121.9(5)
C215 C214 C213 117.6(5)
C215 C214 H214 121.2
C213 C214 H214 121.2
C214 C215 C216 120.8(5)
C214 C215 H215 119.6
C216 C215 H215 119.6
N211 C216 C215 122.1(5)
N211 C216 H216 118.9
C215 C216 H216 118.9
C227 C217 C213 120.1(6)
C227 C217 H217 119.9
C213 C217 H217 119.9
C226 N221 C222 119.2(4)
C226 N221 Re2 126.0(4)
C222 N221 Re2 114.7(3)
N221 C222 C223 122.5(5)
N221 C222 C212 117.9(4)
C223 C222 C212 119.5(5)
C224 C223 C227 124.6(5)
C224 C223 C222 117.2(5)
C227 C223 C222 118.2(5)
C225 C224 C223 119.9(5)
C225 C224 H224 120.1
C223 C224 H224 120.1
C224 C225 C226 119.9(5)
C224 C225 H225 120
C226 C225 H225 120
N221 C226 C225 121.3(5)
N221 C226 H226 119.4
C225 C226 H226 119.4
C217 C227 C223 122.5(5)
C217 C227 H227 118.8
C223 C227 H227 118.8
C25 N21 N22 102.5(4)
N23 N22 N21 111.4(4)
N23 N22 Re2 120.2(3)
N21 N22 Re2 128.2(3)
N22 N23 N24 107.7(4)
N23 N24 C25 105.8(4)
N24 C25 N21 112.5(5)
N24 C25 C251 123.3(5)
N21 C25 C251 124.1(5)
C252 C251 C256 118.7(5)
C252 C251 C25 121.0(5)
C256 C251 C25 120.2(4)
C253 C252 C251 120.6(5)
C253 C252 H252 119.7
C251 C252 H252 119.7
C252 C253 C254 120.5(5)
C252 C253 H253 119.7
C254 C253 H253 119.7
C253 C254 C255 118.8(5)
C253 C254 C257 122.8(5)
C255 C254 C257 118.4(5)
C256 C255 C254 120.9(5)
C256 C255 H255 119.5
C254 C255 H255 119.5
C255 C256 C251 120.3(5)
C255 C256 H256 119.8
C251 C256 H256 119.8
O257 C257 O258 123.8(5)
O257 C257 C254 124.4(5)
O258 C257 C254 111.8(5)
C257 O258 C258 115.6(4)
O258 C258 H25A 109.5
O258 C258 H25B 109.5
H25A C258 H25B 109.5
O258 C258 H25C 109.5
H25A C258 H25C 109.5
H25B C258 H25C 109.5

loop_
_geom_bond_atom_site_label_1
_geom_bond_atom_site_label_2
_geom_bond_distance
Re1 C11 1.921(6)
Re1 C12 1.925(6)
Re1 C13 1.929(5)
Re1 N12 2.155(4)
Re1 N111 2.172(4)
Re1 N121 2.181(4)
Re2 C21 1.910(6)
Re2 C22 1.923(6)
Re2 C23 1.928(6)
Re2 N221 2.177(4)
Re2 N211 2.179(5)
Re2 N22 2.180(4)
C11 O11 1.165(6)
C12 O12 1.152(6)
C13 O13 1.152(6)
N111 C112 1.351(6)
N111 C116 1.351(6)
C112 C113 1.424(7)
C112 C122 1.442(7)
C113 C114 1.389(7)
C113 C117 1.429(7)
C114 C115 1.365(8)
C114 H114 0.95
C115 C116 1.396(8)
C115 H115 0.95
C116 H116 0.95
C117 C127 1.357(7)
C117 H117 0.95
N121 C126 1.334(6)
N121 C122 1.365(6)
C122 C123 1.404(7)
C123 C124 1.400(7)
C123 C127 1.428(7)
C124 C125 1.371(8)
C124 H124 0.95
C125 C126 1.392(7)
C125 H125 0.95
C126 H126 0.95
C127 H127 0.95
N11 N12 1.328(5)
N11 C15 1.340(6)
N12 N13 1.343(6)
N13 N14 1.331(6)
N14 C15 1.341(6)
C15 C151 1.467(7)
C151 C156 1.396(7)
C151 C152 1.398(7)
C152 C153 1.377(7)
C152 H152 0.95
C153 C154 1.403(7)
C153 H153 0.95
C154 C155 1.401(7)
C154 C157 1.489(7)
C155 C156 1.379(7)
C155 H155 0.95
C156 H156 0.95
C157 O157 1.200(6)
C157 O158 1.335(6)
O158 C158 1.448(6)
C158 H15A 0.98
C158 H15B 0.98
C158 H15C 0.98
C21 O21 1.169(7)
C22 O22 1.151(6)
C23 O23 1.150(6)
N211 C216 1.346(7)
N211 C212 1.369(7)
C212 C213 1.404(7)
C212 C222 1.423(8)
C213 C214 1.404(8)
C213 C217 1.429(8)
C214 C215 1.386(8)
C214 H214 0.95
C215 C216 1.398(8)
C215 H215 0.95
C216 H216 0.95
C217 C227 1.360(8)
C217 H217 0.95
N221 C226 1.344(7)
N221 C222 1.351(7)
C222 C223 1.422(7)
C223 C224 1.389(8)
C223 C227 1.414(8)
C224 C225 1.382(8)
C224 H224 0.95
C225 C226 1.397(7)
C225 H225 0.95
C226 H226 0.95
C227 H227 0.95
N21 C25 1.343(6)
N21 N22 1.349(6)
N22 N23 1.327(6)
N23 N24 1.331(6)
N24 C25 1.334(6)
C25 C251 1.472(7)
C251 C252 1.388(7)
C251 C256 1.400(7)
C252 C253 1.381(7)
C252 H252 0.95
C253 C254 1.384(7)
C253 H253 0.95
C254 C255 1.396(7)
C254 C257 1.495(7)
C255 C256 1.368(7)
C255 H255 0.95
C256 H256 0.95
C257 O257 1.202(6)
C257 O258 1.339(6)
O258 C258 1.464(6)
C258 H25A 0.98
C258 H25B 0.98
C258 H25C 0.98
